data_4304828
loop_
_publ_author_name
'Donatella Armentano'
'Teresa F. Mastropietro'
'Giovanni De Munno'
'Patrizia Rossi'
'Francesc Lloret'
'Miguel Julve'

_publ_section_title
;
New Extended Magnetic Systems Based on Oxalate and Iron(III) Ions
;
_journal_name_full 'Inorganic Chemistry'
_journal_page_first 3772
_journal_page_last 3786
_journal_paper_doi 10.1021/ic702403h
_journal_volume 47
_journal_year 2008
_chemical_formula_sum 'C4 H8 Cl2 Fe2 K2 O13'
_chemical_formula_weight 524.90
_chemical_name_systematic
; 
 ? 
;
_space_group_IT_number 43
_symmetry_cell_setting orthorhombic
_symmetry_space_group_name_Hall 'F 2 -2d'
_symmetry_space_group_name_H-M 'F d d 2'
_atom_sites_solution_hydrogens geom
_atom_sites_solution_primary direct
_atom_sites_solution_secondary difmap
_audit_creation_method SHELXL-97
_cell_angle_alpha 90.00
_cell_angle_beta 90.00
_cell_angle_gamma 90.00
_cell_formula_units_Z 8
_cell_length_a 15.1807(16)
_cell_length_b 23.807(2)
_cell_length_c 8.6398(7)
_cell_measurement_reflns_used 5883
_cell_measurement_temperature 100(2)
_cell_measurement_theta_max 63.422
_cell_measurement_theta_min 5.688
_cell_volume 3122.5(5)
_computing_cell_refinement 'Bruker-Nonius X8 APEX'
_computing_data_collection 'Bruker-Nonius X8 APEX'
_computing_data_reduction 'Bruker SAINT'
_computing_molecular_graphics 'Bruker SHELXTL'
_computing_publication_material 'Bruker SHELXTL'
_computing_structure_refinement 'Bruker SHELXTL'
_computing_structure_solution 'Bruker SHELXTL'
_diffrn_ambient_temperature 100(2)
_diffrn_measured_fraction_theta_full 0.988
_diffrn_measured_fraction_theta_max 0.988
_diffrn_measurement_device_type 'CCD area detector'
_diffrn_measurement_method 'phi and omega scans'
_diffrn_radiation_monochromator graphite
_diffrn_radiation_source 'fine-focus sealed tube'
_diffrn_radiation_type MoK\a
_diffrn_radiation_wavelength 0.71073
_diffrn_reflns_av_R_equivalents 0.0265
_diffrn_reflns_av_sigmaI/netI 0.0229
_diffrn_reflns_limit_h_max 22
_diffrn_reflns_limit_h_min -22
_diffrn_reflns_limit_k_max 35
_diffrn_reflns_limit_k_min -33
_diffrn_reflns_limit_l_max 13
_diffrn_reflns_limit_l_min -12
_diffrn_reflns_number 12979
_diffrn_reflns_theta_full 32.59
_diffrn_reflns_theta_max 32.59
_diffrn_reflns_theta_min 2.84
_exptl_absorpt_coefficient_mu 2.795
_exptl_absorpt_correction_T_max 0.6561
_exptl_absorpt_correction_T_min 0.5078
_exptl_absorpt_correction_type multi-scan
_exptl_absorpt_process_details sadabs
_exptl_crystal_colour red
_exptl_crystal_density_diffrn 2.233
_exptl_crystal_density_method 'not measured'
_exptl_crystal_description Rhombuses
_exptl_crystal_F_000 2080
_exptl_crystal_size_max 0.28
_exptl_crystal_size_mid 0.21
_exptl_crystal_size_min 0.18
_refine_diff_density_max 1.154
_refine_diff_density_min -0.568
_refine_diff_density_rms 0.085
_refine_ls_abs_structure_details 'Flack H D (1983), Acta Cryst. A39, 876-881'
_refine_ls_abs_structure_Flack 0.490(13)
_refine_ls_extinction_method none
_refine_ls_goodness_of_fit_ref 1.042
_refine_ls_hydrogen_treatment difmap
_refine_ls_matrix_type full
_refine_ls_number_parameters 118
_refine_ls_number_reflns 2795
_refine_ls_number_restraints 7
_refine_ls_restrained_S_all 1.043
_refine_ls_R_factor_all 0.0300
_refine_ls_R_factor_gt 0.0271
_refine_ls_shift/su_max 0.001
_refine_ls_shift/su_mean 0.000
_refine_ls_structure_factor_coef Fsqd
_refine_ls_weighting_details 'calc w=1/[\s^2^(Fo^2^)+(0.0482P)^2^+0.0000P] where P=(Fo^2^+2Fc^2^)/3'
_refine_ls_weighting_scheme calc
_refine_ls_wR_factor_gt 0.0688
_refine_ls_wR_factor_ref 0.0696
_reflns_number_gt 2580
_reflns_number_total 2795
_reflns_threshold_expression >2sigma(I)
_cod_data_source_file ic702403h-file005.cif
_cod_data_source_block compound_3
_cod_database_code 4304828

loop_
_symmetry_equiv_pos_as_xyz
'x, y, z'
'-x, -y, z'
'x+1/4, -y+1/4, z+1/4'
'-x+1/4, y+1/4, z+1/4'
'x, y+1/2, z+1/2'
'-x, -y+1/2, z+1/2'
'x+1/4, -y+3/4, z+3/4'
'-x+1/4, y+3/4, z+3/4'
'x+1/2, y, z+1/2'
'-x+1/2, -y, z+1/2'
'x+3/4, -y+1/4, z+3/4'
'-x+3/4, y+1/4, z+3/4'
'x+1/2, y+1/2, z'
'-x+1/2, -y+1/2, z'
'x+3/4, -y+3/4, z+1/4'
'-x+3/4, y+3/4, z+1/4'

loop_
_atom_site_label
_atom_site_type_symbol
_atom_site_fract_x
_atom_site_fract_y
_atom_site_fract_z
_atom_site_U_iso_or_equiv
_atom_site_adp_type
_atom_site_occupancy
_atom_site_symmetry_multiplicity
_atom_site_calc_flag
_atom_site_refinement_flags
_atom_site_disorder_assembly
_atom_site_disorder_group
Fe1 Fe 0.569672(16) 0.054222(10) 0.26315(3) 0.01708(7) Uani 1 1 d . . .
Cl1 Cl 0.67649(3) -0.00608(2) 0.15938(7) 0.02976(12) Uani 1 1 d . . .
O1 O 0.5000 0.0000 0.3424(3) 0.0229(4) Uani 1 2 d S . .
O2 O 0.65888(10) 0.12325(6) 0.19679(18) 0.0226(3) Uani 1 1 d . . .
O3 O 0.63205(9) 0.07342(6) 0.46823(17) 0.0220(3) Uani 1 1 d . . .
C2 C 0.68825(11) 0.11216(8) 0.4639(2) 0.0173(3) Uani 1 1 d . . .
C1 C 0.70425(12) 0.14015(7) 0.3063(2) 0.0177(3) Uani 1 1 d . . .
O4 O 0.73129(9) 0.13034(6) 0.57619(17) 0.0208(3) Uani 1 1 d . . .
O5 O 0.76237(9) 0.17807(6) 0.30352(16) 0.0218(3) Uani 1 1 d . . .
K1 K 0.72330(5) 0.16841(3) -0.09280(9) 0.05652(19) Uani 1 1 d . . .
O1W O 0.81611(15) 0.07408(10) -0.0098(3) 0.0522(6) Uani 1 1 d D . .
O2W O 0.64358(17) 0.26332(12) 0.0318(3) 0.0607(7) Uani 1 1 d D . .
H2W H 0.789(2) 0.0518(14) 0.069(4) 0.060 Uiso 1 1 d D . .
H1W H 0.8749(11) 0.0626(14) -0.030(5) 0.060 Uiso 1 1 d D . .
H4W H 0.667(2) 0.2795(16) -0.062(3) 0.060 Uiso 1 1 d D . .
H3W H 0.5827(8) 0.2651(18) 0.006(4) 0.060 Uiso 1 1 d D . .

loop_
_atom_site_aniso_label
_atom_site_aniso_U_11
_atom_site_aniso_U_22
_atom_site_aniso_U_33
_atom_site_aniso_U_23
_atom_site_aniso_U_13
_atom_site_aniso_U_12
Fe1 0.01538(11) 0.01572(11) 0.02015(11) 0.00018(9) -0.00104(9) -0.00047(9)
Cl1 0.0230(2) 0.0251(2) 0.0412(3) -0.0034(2) 0.00504(19) 0.00471(17)
O1 0.0248(9) 0.0185(8) 0.0254(10) 0.000 0.000 -0.0035(7)
O2 0.0230(6) 0.0258(7) 0.0191(6) 0.0008(5) -0.0024(5) -0.0034(5)
O3 0.0223(6) 0.0222(6) 0.0214(7) 0.0032(5) -0.0013(5) -0.0066(5)
C2 0.0151(7) 0.0170(7) 0.0199(7) 0.0012(6) -0.0001(6) 0.0008(6)
C1 0.0175(7) 0.0174(8) 0.0183(8) 0.0024(6) 0.0017(6) 0.0007(6)
O4 0.0209(6) 0.0204(6) 0.0210(6) -0.0004(5) -0.0014(5) -0.0038(5)
O5 0.0207(6) 0.0237(7) 0.0210(7) 0.0037(5) -0.0011(5) -0.0057(5)
K1 0.0533(4) 0.0642(4) 0.0520(4) 0.0087(3) 0.0182(3) 0.0127(3)
O1W 0.0560(13) 0.0458(11) 0.0548(16) -0.0029(10) 0.0229(11) -0.0058(9)
O2W 0.0597(14) 0.0861(19) 0.0361(12) -0.0016(12) -0.0072(11) 0.0154(13)

loop_
_atom_type_symbol
_atom_type_description
_atom_type_scat_dispersion_real
_atom_type_scat_dispersion_imag
_atom_type_scat_source
C C 0.0033 0.0016 'International Tables Vol C Tables 4.2.6.8 and 6.1.1.4'
H H 0.0000 0.0000 'International Tables Vol C Tables 4.2.6.8 and 6.1.1.4'
O O 0.0106 0.0060 'International Tables Vol C Tables 4.2.6.8 and 6.1.1.4'
Cl Cl 0.1484 0.1585 'International Tables Vol C Tables 4.2.6.8 and 6.1.1.4'
K K 0.2009 0.2494 'International Tables Vol C Tables 4.2.6.8 and 6.1.1.4'
Fe Fe 0.3463 0.8444 'International Tables Vol C Tables 4.2.6.8 and 6.1.1.4'

loop_
_geom_angle_atom_site_label_1
_geom_angle_atom_site_label_2
_geom_angle_atom_site_label_3
_geom_angle
_geom_angle_site_symmetry_1
_geom_angle_site_symmetry_3
_geom_angle_publ_flag
O1 Fe1 O5 103.49(7) . 11_454 ?
O1 Fe1 O3 95.85(7) . . ?
O5 Fe1 O3 155.21(6) 11_454 . ?
O1 Fe1 O4 93.27(4) . 11_454 ?
O5 Fe1 O4 78.94(5) 11_454 11_454 ?
O3 Fe1 O4 84.68(6) . 11_454 ?
O1 Fe1 O2 172.77(8) . . ?
O5 Fe1 O2 82.98(6) 11_454 . ?
O3 Fe1 O2 77.06(5) . . ?
O4 Fe1 O2 84.73(6) 11_454 . ?
O1 Fe1 Cl1 96.46(3) . . ?
O5 Fe1 Cl1 94.67(4) 11_454 . ?
O3 Fe1 Cl1 98.45(4) . . ?
O4 Fe1 Cl1 169.41(4) 11_454 . ?
O2 Fe1 Cl1 86.11(4) . . ?
O1 Fe1 K1 63.42(6) . 11_455 ?
O5 Fe1 K1 126.73(4) 11_454 11_455 ?
O3 Fe1 K1 50.37(4) . 11_455 ?
O4 Fe1 K1 52.86(4) 11_454 11_455 ?
O2 Fe1 K1 110.18(4) . 11_455 ?
Cl1 Fe1 K1 136.15(2) . 11_455 ?
Fe1 O1 Fe1 135.40(13) 2_655 . ?
Fe1 O1 K1 130.45(6) 2_655 11_455 ?
Fe1 O1 K1 87.95(4) . 11_455 ?
Fe1 O1 K1 87.95(4) 2_655 8_645 ?
Fe1 O1 K1 130.45(6) . 8_645 ?
K1 O1 K1 72.22(5) 11_455 8_645 ?
C1 O2 Fe1 112.66(12) . . ?
C1 O2 K1 110.62(12) . . ?
Fe1 O2 K1 135.18(7) . . ?
C2 O3 Fe1 116.68(13) . . ?
C2 O3 K1 121.91(12) . 11_455 ?
Fe1 O3 K1 96.68(5) . 11_455 ?
O4 C2 O3 125.94(19) . . ?
O4 C2 C1 117.15(15) . . ?
O3 C2 C1 116.91(16) . . ?
O2 C1 O5 127.36(18) . . ?
O2 C1 C2 116.66(15) . . ?
O5 C1 C2 115.97(16) . . ?
O2 C1 K1 50.20(10) . . ?
O5 C1 K1 77.73(11) . . ?
C2 C1 K1 164.44(11) . . ?
C2 O4 Fe1 112.67(12) . 3 ?
C2 O4 K1 145.55(12) . 1_556 ?
Fe1 O4 K1 92.77(5) 3 1_556 ?
C1 O5 Fe1 115.22(12) . 3 ?
O1W K1 O2W 141.88(8) . . ?
O1W K1 O1W 128.70(6) . 11_454 ?
O2W K1 O1W 77.07(7) . 11_454 ?
O1W K1 O2W 90.23(8) . 14_655 ?
O2W K1 O2W 72.21(9) . 14_655 ?
O1W K1 O2W 140.86(7) 11_454 14_655 ?
O1W K1 O2 69.13(6) . . ?
O2W K1 O2 79.63(6) . . ?
O1W K1 O2 100.46(6) 11_454 . ?
O2W K1 O2 97.28(6) 14_655 . ?
O1W K1 O3 77.11(5) . 3_554 ?
O2W K1 O3 121.48(7) . 3_554 ?
O1W K1 O3 114.35(6) 11_454 3_554 ?
O2W K1 O3 65.26(6) 14_655 3_554 ?
O2 K1 O3 141.99(5) . 3_554 ?
O1W K1 O4 88.93(6) . 1_554 ?
O2W K1 O4 129.18(6) . 1_554 ?
O1W K1 O4 64.02(6) 11_454 1_554 ?
O2W K1 O4 120.72(6) 14_655 1_554 ?
O2 K1 O4 136.48(5) . 1_554 ?
O3 K1 O4 56.89(4) 3_554 1_554 ?
O1W K1 O1 128.39(5) . 3_554 ?
O2W K1 O1 84.05(6) . 3_554 ?
O1W K1 O1 69.44(5) 11_454 3_554 ?
O2W K1 O1 83.64(6) 14_655 3_554 ?
O2 K1 O1 162.48(4) . 3_554 ?
O3 K1 O1 53.84(3) 3_554 3_554 ?
O4 K1 O1 53.11(4) 1_554 3_554 ?
O1W K1 C1 68.32(6) . . ?
O2W K1 C1 74.97(6) . . ?
O1W K1 C1 116.56(6) 11_454 . ?
O2W K1 C1 78.14(6) 14_655 . ?
O2 K1 C1 19.18(4) . . ?
O3 K1 C1 128.90(5) 3_554 . ?
O4 K1 C1 151.33(5) 1_554 . ?
O1 K1 C1 155.54(5) 3_554 . ?
O1W K1 Fe1 100.28(5) . 3_554 ?
O2W K1 Fe1 112.27(6) . 3_554 ?
O1W K1 Fe1 81.59(5) 11_454 3_554 ?
O2W K1 Fe1 88.10(5) 14_655 3_554 ?
O2 K1 Fe1 168.02(4) . 3_554 ?
O3 K1 Fe1 32.95(3) 3_554 3_554 ?
O4 K1 Fe1 34.38(3) 1_554 3_554 ?
O1 K1 Fe1 28.627(17) 3_554 3_554 ?
C1 K1 Fe1 161.82(4) . 3_554 ?
O1W K1 K1 134.08(6) . 14_655 ?
O2W K1 K1 45.04(6) . 14_655 ?
O1W K1 K1 96.42(5) 11_454 14_655 ?
O2W K1 K1 44.47(6) 14_655 14_655 ?
O2 K1 K1 115.64(3) . 14_655 ?
O3 K1 K1 76.47(4) 3_554 14_655 ?
O4 K1 K1 106.69(3) 1_554 14_655 ?
O1 K1 K1 53.89(3) 3_554 14_655 ?
C1 K1 K1 101.75(3) . 14_655 ?
Fe1 K1 K1 75.586(15) 3_554 14_655 ?
O1W K1 K1 99.78(6) . 11_454 ?
O2W K1 K1 100.30(6) . 11_454 ?
O1W K1 K1 29.03(5) 11_454 11_454 ?
O2W K1 K1 169.87(6) 14_655 11_454 ?
O2 K1 K1 87.83(4) . 11_454 ?
O3 K1 K1 115.29(3) 3_554 11_454 ?
O4 K1 K1 58.45(3) 1_554 11_454 ?
O1 K1 K1 88.86(2) 3_554 11_454 ?
C1 K1 K1 106.93(3) . 11_454 ?
Fe1 K1 K1 88.566(13) 3_554 11_454 ?
K1 K1 K1 125.40(3) 14_655 11_454 ?
K1 O1W K1 121.37(8) . 3 ?
K1 O2W K1 90.49(8) . 14_655 ?

loop_
_geom_bond_atom_site_label_1
_geom_bond_atom_site_label_2
_geom_bond_distance
_geom_bond_site_symmetry_2
_geom_bond_publ_flag
Fe1 O1 1.8037(9) . ?
Fe1 O5 2.0530(14) 11_454 ?
Fe1 O3 2.0604(14) . ?
Fe1 O4 2.1269(14) 11_454 ?
Fe1 O2 2.2053(15) . ?
Fe1 Cl1 2.3440(6) . ?
Fe1 K1 3.7623(8) 11_455 ?
O1 Fe1 1.8037(9) 2_655 ?
O1 K1 3.367(2) 11_455 ?
O1 K1 3.367(2) 8_645 ?
O2 C1 1.238(2) . ?
O2 K1 2.8936(17) . ?
O3 C2 1.257(2) . ?
O3 K1 2.9174(16) 11_455 ?
C2 O4 1.247(2) . ?
C2 C1 1.535(3) . ?
C1 O5 1.262(2) . ?
C1 K1 3.525(2) . ?
O4 Fe1 2.1269(14) 3 ?
O4 K1 3.0025(17) 1_556 ?
O5 Fe1 2.0530(14) 3 ?
K1 O1W 2.746(3) . ?
K1 O2W 2.780(3) . ?
K1 O1W 2.794(3) 11_454 ?
K1 O2W 2.808(3) 14_655 ?
K1 O3 2.9174(16) 3_554 ?
K1 O4 3.0025(17) 1_554 ?
K1 O1 3.367(2) 3_554 ?
K1 Fe1 3.7623(8) 3_554 ?
K1 K1 3.9684(16) 14_655 ?
K1 K1 4.8313(8) 11_454 ?
O1W K1 2.794(3) 3 ?
O2W K1 2.808(3) 14_655 ?

loop_
_geom_hbond_atom_site_label_D
_geom_hbond_atom_site_label_H
_geom_hbond_atom_site_label_A
_geom_hbond_distance_DH
_geom_hbond_distance_HA
_geom_hbond_distance_DA
_geom_hbond_angle_DHA
_geom_hbond_site_symmetry_A
O2W H3W Cl1 0.952(10) 2.523(13) 3.465(3) 171(4) 11_454
O2W H4W O3 0.963(10) 2.29(2) 3.089(3) 139(3) 4_654
O1W H2W Cl1 0.951(10) 2.34(2) 3.205(2) 152(3) .
